data_7032482
loop_
_publ_author_name
'Matussek, Julia'
'Herbst-Irmer, Regine'
'Objartel, Ina'
'Stalke, Dietmar'

_publ_section_title
;
 Transition metal complexes containing the S(NtBu)4(2-) tetraimidosulfate
 dianion.
;
_journal_issue 42
_journal_name_full 'Dalton transactions (Cambridge, England : 2003)'
_journal_page_first 15944
_journal_page_last 15949
_journal_paper_doi 10.1039/c4dt01995d
_journal_volume 43
_journal_year 2014
_chemical_formula_sum 'C30 H70 Li N5 O2 S Si2 Zn'
_chemical_formula_weight 693.46
_chemical_name_systematic
;
 ?
;
_space_group_crystal_system monoclinic
_space_group_IT_number 15
_space_group_name_Hall '-C 2yc'
_space_group_name_H-M_alt 'C 1 2/c 1'
_symmetry_space_group_name_Hall '-C 2yc'
_symmetry_space_group_name_H-M 'C 1 2/c 1'
_atom_sites_solution_hydrogens geom
_audit_creation_method SHELXL-2014
_cell_angle_alpha 90
_cell_angle_beta 113.090(10)
_cell_angle_gamma 90
_cell_formula_units_Z 4
_cell_length_a 15.507(3)
_cell_length_b 15.390(3)
_cell_length_c 18.081(3)
_cell_measurement_reflns_used 8974
_cell_measurement_temperature 100(2)
_cell_measurement_theta_max 26.4215
_cell_measurement_theta_min 2.449
_cell_volume 3969.4(13)
_computing_cell_refinement 'SAINT V7.68A'
_computing_data_collection 'APEX2 v2012.2'
_computing_data_reduction 'SAINT V7.68A'
_computing_structure_refinement 'SHELXL-2014 (Sheldrick, 2014)'
_diffrn_ambient_temperature 100(2)
_diffrn_measured_fraction_theta_full 1.000
_diffrn_measured_fraction_theta_max 0.996
_diffrn_measurement_device_type 'Bruker Smart APEX II Quazar'
_diffrn_measurement_method 'omega scans'
_diffrn_radiation_type MoK\a
_diffrn_radiation_wavelength 0.71073
_diffrn_reflns_av_R_equivalents 0.0822
_diffrn_reflns_av_unetI/netI 0.0413
_diffrn_reflns_Laue_measured_fraction_full 1.000
_diffrn_reflns_Laue_measured_fraction_max 0.996
_diffrn_reflns_limit_h_max 19
_diffrn_reflns_limit_h_min -19
_diffrn_reflns_limit_k_max 19
_diffrn_reflns_limit_k_min -19
_diffrn_reflns_limit_l_max 23
_diffrn_reflns_limit_l_min -23
_diffrn_reflns_number 41968
_diffrn_reflns_point_group_measured_fraction_full 1.000
_diffrn_reflns_point_group_measured_fraction_max 0.996
_diffrn_reflns_theta_full 25.242
_diffrn_reflns_theta_max 27.222
_diffrn_reflns_theta_min 1.947
_diffrn_source 'INCOATEC Mo Microsource'
_exptl_absorpt_coefficient_mu 0.762
_exptl_absorpt_correction_T_max 0.7454
_exptl_absorpt_correction_T_min 0.6890
_exptl_absorpt_correction_type multi-scan
_exptl_absorpt_process_details SADABS-2014/3
_exptl_crystal_colour colorless
_exptl_crystal_density_diffrn 1.160
_exptl_crystal_description block
_exptl_crystal_F_000 1512
_exptl_crystal_size_max 0.05
_exptl_crystal_size_mid 0.05
_exptl_crystal_size_min 0.02
_refine_diff_density_max 0.384
_refine_diff_density_min -0.353
_refine_diff_density_rms 0.057
_refine_ls_extinction_method none
_refine_ls_goodness_of_fit_ref 1.053
_refine_ls_hydrogen_treatment constr
_refine_ls_matrix_type full
_refine_ls_number_parameters 201
_refine_ls_number_reflns 4420
_refine_ls_number_restraints 0
_refine_ls_restrained_S_all 1.053
_refine_ls_R_factor_all 0.0438
_refine_ls_R_factor_gt 0.0308
_refine_ls_shift/su_max 0.001
_refine_ls_shift/su_mean 0.000
_refine_ls_structure_factor_coef Fsqd
_refine_ls_weighting_details 'w=1/[\s^2^(Fo^2^)+(0.0322P)^2^+2.8181P] where P=(Fo^2^+2Fc^2^)/3'
_refine_ls_weighting_scheme calc
_refine_ls_wR_factor_gt 0.0742
_refine_ls_wR_factor_ref 0.0797
_reflns_Friedel_coverage 0.000
_reflns_number_gt 3628
_reflns_number_total 4420
_reflns_threshold_expression 'I > 2\s(I)'
_cod_data_source_file c4dt01995d2.cif
_cod_data_source_block 5
_cod_depositor_comments 'Adding full bibliography for 7032480--7032482.cif.'
_cod_database_code 7032482
_shelx_space_group_comment
;
The symmetry employed for this shelxl refinement is uniquely defined
by the following loop, which should always be used as a source of
symmetry information in preference to the above space-group names.
They are only intended as comments.
;
_shelxl_version_number 2014-3

loop_
_space_group_symop_operation_xyz
'x, y, z'
'-x, y, -z+1/2'
'x+1/2, y+1/2, z'
'-x+1/2, y+1/2, -z+1/2'
'-x, -y, -z'
'x, -y, z-1/2'
'-x+1/2, -y+1/2, -z'
'x+1/2, -y+1/2, z-1/2'

loop_
_atom_site_label
_atom_site_type_symbol
_atom_site_fract_x
_atom_site_fract_y
_atom_site_fract_z
_atom_site_U_iso_or_equiv
_atom_site_adp_type
_atom_site_occupancy
_atom_site_site_symmetry_order
_atom_site_calc_flag
_atom_site_refinement_flags_posn
_atom_site_refinement_flags_adp
_atom_site_refinement_flags_occupancy
C1 C -0.18674(14) 0.01429(13) 0.15759(13) 0.0309(4) Uani 1 1 d . . .
H1A H -0.2225 0.0650 0.1271 0.037 Uiso 1 1 calc R U .
H1B H -0.2005 0.0067 0.2062 0.037 Uiso 1 1 calc R U .
C2 C -0.21309(16) -0.06648(14) 0.10625(14) 0.0384(5) Uani 1 1 d . . .
H2A H -0.2766 -0.0613 0.0633 0.046 Uiso 1 1 calc R U .
H2B H -0.2107 -0.1186 0.1391 0.046 Uiso 1 1 calc R U .
C3 C -0.13871(15) -0.07036(14) 0.07121(13) 0.0363(5) Uani 1 1 d . . .
H3A H -0.1292 -0.1306 0.0566 0.044 Uiso 1 1 calc R U .
H3B H -0.1552 -0.0326 0.0233 0.044 Uiso 1 1 calc R U .
C4 C -0.05328(16) -0.03693(13) 0.14017(14) 0.0365(5) Uani 1 1 d . . .
H4A H -0.0215 -0.0847 0.1776 0.044 Uiso 1 1 calc R U .
H4B H -0.0084 -0.0106 0.1201 0.044 Uiso 1 1 calc R U .
C5 C 0.05456(13) 0.23604(12) 0.12979(10) 0.0214(4) Uani 1 1 d . . .
C6 C 0.14639(14) 0.18760(15) 0.14674(12) 0.0331(5) Uani 1 1 d . . .
H6A H 0.1629 0.1919 0.0998 0.050 Uiso 1 1 calc R U .
H6B H 0.1388 0.1263 0.1577 0.050 Uiso 1 1 calc R U .
H6C H 0.1963 0.2135 0.1935 0.050 Uiso 1 1 calc R U .
C7 C -0.02040(13) 0.19585(13) 0.05352(11) 0.0269(4) Uani 1 1 d . . .
H7A H -0.0791 0.2285 0.0386 0.040 Uiso 1 1 calc R U .
H7B H -0.0311 0.1352 0.0641 0.040 Uiso 1 1 calc R U .
H7C H 0.0013 0.1983 0.0094 0.040 Uiso 1 1 calc R U .
C8 C 0.06686(14) 0.33147(13) 0.11242(11) 0.0284(4) Uani 1 1 d . . .
H8A H 0.0856 0.3353 0.0667 0.043 Uiso 1 1 calc R U .
H8B H 0.1154 0.3579 0.1599 0.043 Uiso 1 1 calc R U .
H8C H 0.0075 0.3624 0.0996 0.043 Uiso 1 1 calc R U .
C9 C -0.17530(12) 0.34650(11) 0.14608(10) 0.0181(3) Uani 1 1 d . . .
C10 C -0.23966(13) 0.39542(12) 0.17817(12) 0.0266(4) Uani 1 1 d . . .
H10A H -0.3043 0.3931 0.1382 0.040 Uiso 1 1 calc R U .
H10B H -0.2194 0.4561 0.1885 0.040 Uiso 1 1 calc R U .
H10C H -0.2363 0.3682 0.2282 0.040 Uiso 1 1 calc R U .
C11 C -0.18831(13) 0.38764(12) 0.06492(11) 0.0250(4) Uani 1 1 d . . .
H11A H -0.1485 0.3574 0.0424 0.038 Uiso 1 1 calc R U .
H11B H -0.1706 0.4491 0.0729 0.038 Uiso 1 1 calc R U .
H11C H -0.2541 0.3826 0.0278 0.038 Uiso 1 1 calc R U .
C12 C -0.20587(12) 0.25106(11) 0.13232(10) 0.0215(4) Uani 1 1 d . . .
H12A H -0.2711 0.2477 0.0937 0.032 Uiso 1 1 calc R U .
H12B H -0.2004 0.2249 0.1834 0.032 Uiso 1 1 calc R U .
H12C H -0.1656 0.2196 0.1111 0.032 Uiso 1 1 calc R U .
C13 C -0.04133(16) 0.56388(13) 0.39453(12) 0.0308(5) Uani 1 1 d . . .
H13A H -0.1017 0.5388 0.3595 0.046 Uiso 1 1 calc R U .
H13B H -0.0494 0.5974 0.4375 0.046 Uiso 1 1 calc R U .
H13C H 0.0040 0.5171 0.4182 0.046 Uiso 1 1 calc R U .
C14 C 0.12425(13) 0.67253(12) 0.40048(11) 0.0263(4) Uani 1 1 d . . .
H14A H 0.1665 0.6223 0.4135 0.039 Uiso 1 1 calc R U .
H14B H 0.1239 0.6976 0.4502 0.039 Uiso 1 1 calc R U .
H14C H 0.1459 0.7162 0.3723 0.039 Uiso 1 1 calc R U .
C15 C -0.07504(14) 0.73545(12) 0.30935(11) 0.0267(4) Uani 1 1 d . . .
H15A H -0.0576 0.7742 0.2745 0.040 Uiso 1 1 calc R U .
H15B H -0.0675 0.7661 0.3590 0.040 Uiso 1 1 calc R U .
H15C H -0.1405 0.7175 0.2815 0.040 Uiso 1 1 calc R U .
Li1 Li 0.0000 0.1143(2) 0.2500 0.0205(9) Uani 1 2 d S T P
N1 N 0.02736(10) 0.21870(9) 0.19813(8) 0.0184(3) Uani 1 1 d . . .
N2 N -0.07724(10) 0.36029(9) 0.20271(8) 0.0169(3) Uani 1 1 d . . .
N3 N 0.0000 0.58459(12) 0.2500 0.0180(4) Uani 1 2 d S T P
O1 O -0.08770(10) 0.02721(9) 0.17965(9) 0.0334(3) Uani 1 1 d . . .
Si1 Si 0.00252(3) 0.63700(3) 0.33436(3) 0.01808(11) Uani 1 1 d . . .
S1 S 0.0000 0.28626(4) 0.2500 0.01439(12) Uani 1 2 d S T P
Zn1 Zn 0.0000 0.46244(2) 0.2500 0.01618(8) Uani 1 2 d S T P

loop_
_atom_site_aniso_label
_atom_site_aniso_U_11
_atom_site_aniso_U_22
_atom_site_aniso_U_33
_atom_site_aniso_U_23
_atom_site_aniso_U_13
_atom_site_aniso_U_12
C1 0.0300(11) 0.0283(10) 0.0327(11) -0.0030(8) 0.0103(9) -0.0054(8)
C2 0.0418(13) 0.0312(11) 0.0385(12) -0.0081(9) 0.0119(10) -0.0132(10)
C3 0.0456(14) 0.0299(11) 0.0302(11) -0.0068(9) 0.0115(10) -0.0030(9)
C4 0.0374(12) 0.0242(10) 0.0439(13) -0.0061(9) 0.0115(10) 0.0050(9)
C5 0.0235(10) 0.0265(9) 0.0142(8) -0.0022(7) 0.0075(7) -0.0001(7)
C6 0.0272(11) 0.0494(13) 0.0232(10) -0.0037(9) 0.0104(9) 0.0077(9)
C7 0.0289(11) 0.0330(10) 0.0156(8) -0.0045(8) 0.0052(8) 0.0009(8)
C8 0.0337(11) 0.0352(11) 0.0194(9) -0.0018(8) 0.0137(8) -0.0064(9)
C9 0.0175(9) 0.0180(8) 0.0145(8) -0.0004(6) 0.0017(7) 0.0005(7)
C10 0.0210(10) 0.0253(9) 0.0298(10) -0.0039(8) 0.0062(8) 0.0027(7)
C11 0.0246(10) 0.0255(9) 0.0170(8) 0.0039(7) -0.0005(8) 0.0006(7)
C12 0.0195(9) 0.0214(9) 0.0186(9) -0.0015(7) 0.0022(7) -0.0022(7)
C13 0.0436(13) 0.0280(10) 0.0250(10) -0.0037(8) 0.0180(9) -0.0084(9)
C14 0.0281(10) 0.0271(10) 0.0192(9) -0.0015(7) 0.0046(8) -0.0029(8)
C15 0.0298(11) 0.0255(9) 0.0242(9) -0.0065(8) 0.0099(8) 0.0026(8)
Li1 0.024(2) 0.0112(18) 0.023(2) 0.000 0.0053(18) 0.000
N1 0.0221(8) 0.0179(7) 0.0147(7) -0.0017(6) 0.0066(6) 0.0008(6)
N2 0.0172(7) 0.0142(7) 0.0150(7) 0.0002(5) 0.0018(6) 0.0004(5)
N3 0.0220(11) 0.0150(10) 0.0166(10) 0.000 0.0072(9) 0.000
O1 0.0259(7) 0.0247(7) 0.0432(8) -0.0128(6) 0.0067(6) -0.0015(6)
Si1 0.0221(3) 0.0162(2) 0.0155(2) -0.00153(18) 0.0069(2) -0.00144(18)
S1 0.0157(3) 0.0139(3) 0.0111(3) 0.000 0.0026(2) 0.000
Zn1 0.02078(16) 0.01318(14) 0.01327(14) 0.000 0.00525(11) 0.000

loop_
_atom_type_symbol
_atom_type_description
_atom_type_scat_dispersion_real
_atom_type_scat_dispersion_imag
_atom_type_scat_source
C C 0.0033 0.0016 'International Tables Vol C Tables 4.2.6.8 and 6.1.1.4'
H H 0.0000 0.0000 'International Tables Vol C Tables 4.2.6.8 and 6.1.1.4'
Li Li -0.0003 0.0001 'International Tables Vol C Tables 4.2.6.8 and 6.1.1.4'
N N 0.0061 0.0033 'International Tables Vol C Tables 4.2.6.8 and 6.1.1.4'
O O 0.0106 0.0060 'International Tables Vol C Tables 4.2.6.8 and 6.1.1.4'
Si Si 0.0817 0.0704 'International Tables Vol C Tables 4.2.6.8 and 6.1.1.4'
S S 0.1246 0.1234 'International Tables Vol C Tables 4.2.6.8 and 6.1.1.4'
Zn Zn 0.2839 1.4301 'International Tables Vol C Tables 4.2.6.8 and 6.1.1.4'

loop_
_geom_angle_atom_site_label_1
_geom_angle_atom_site_label_2
_geom_angle_atom_site_label_3
_geom_angle
_geom_angle_site_symmetry_1
_geom_angle_site_symmetry_3
O1 C1 C2 106.62(17) . .
C1 C2 C3 102.84(17) . .
C4 C3 C2 101.89(18) . .
O1 C4 C3 105.53(17) . .
N1 C5 C6 107.05(14) . .
N1 C5 C8 116.39(14) . .
C6 C5 C8 109.16(16) . .
N1 C5 C7 108.25(14) . .
C6 C5 C7 107.45(15) . .
C8 C5 C7 108.21(15) . .
N2 C9 C12 114.74(13) . .
N2 C9 C10 108.22(13) . .
C12 C9 C10 109.02(15) . .
N2 C9 C11 108.44(14) . .
C12 C9 C11 108.85(14) . .
C10 C9 C11 107.32(14) . .
O1 Li1 O1 94.61(18) 2 .
O1 Li1 N1 129.14(7) 2 .
O1 Li1 N1 117.69(7) . .
O1 Li1 N1 117.69(7) 2 2
O1 Li1 N1 129.14(7) . 2
N1 Li1 N1 72.18(15) . 2
O1 Li1 S1 132.69(9) 2 .
O1 Li1 S1 132.69(9) . .
N1 Li1 S1 36.09(8) . .
N1 Li1 S1 36.09(8) 2 .
C5 N1 S1 127.87(12) . .
C5 N1 Li1 136.38(13) . .
S1 N1 Li1 95.51(10) . .
C9 N2 S1 127.40(11) . .
C9 N2 Zn1 134.81(11) . .
S1 N2 Zn1 97.71(7) . .
Si1 N3 Si1 123.79(12) 2 .
Si1 N3 Zn1 118.10(6) 2 .
Si1 N3 Zn1 118.10(6) . .
C4 O1 C1 109.31(15) . .
C4 O1 Li1 119.29(13) . .
C1 O1 Li1 131.40(12) . .
N3 Si1 C13 110.40(8) . .
N3 Si1 C15 112.16(8) . .
C13 Si1 C15 106.34(10) . .
N3 Si1 C14 111.75(7) . .
C13 Si1 C14 108.02(9) . .
C15 Si1 C14 107.93(9) . .
N1 S1 N1 96.80(11) 2 .
N1 S1 N2 117.75(7) 2 2
N1 S1 N2 117.51(7) . 2
N1 S1 N2 117.51(7) 2 .
N1 S1 N2 117.75(7) . .
N2 S1 N2 91.38(10) 2 .
N1 S1 Li1 48.40(5) 2 .
N1 S1 Li1 48.40(5) . .
N2 S1 Li1 134.31(5) 2 .
N2 S1 Li1 134.31(5) . .
N1 S1 Zn1 131.60(5) 2 .
N1 S1 Zn1 131.60(5) . .
N2 S1 Zn1 45.69(5) 2 .
N2 S1 Zn1 45.69(5) . .
Li1 S1 Zn1 180.0 . .
N3 Zn1 N2 143.41(4) . 2
N3 Zn1 N2 143.41(4) . .
N2 Zn1 N2 73.19(8) 2 .
N3 Zn1 S1 180.0 . .
N2 Zn1 S1 36.59(4) 2 .
N2 Zn1 S1 36.59(4) . .

loop_
_geom_bond_atom_site_label_1
_geom_bond_atom_site_label_2
_geom_bond_distance
_geom_bond_site_symmetry_2
C1 O1 1.441(2) .
C1 C2 1.509(3) .
C2 C3 1.519(3) .
C3 C4 1.510(3) .
C4 O1 1.438(2) .
C5 N1 1.478(2) .
C5 C6 1.528(3) .
C5 C8 1.529(3) .
C5 C7 1.542(2) .
C9 N2 1.478(2) .
C9 C12 1.533(2) .
C9 C10 1.534(2) .
C9 C11 1.537(2) .
C13 Si1 1.869(2) .
C14 Si1 1.8766(19) .
C15 Si1 1.8762(19) .
Li1 O1 1.977(3) .
Li1 N1 1.988(3) .
Li1 S1 2.646(4) .
N1 S1 1.5661(14) .
N2 S1 1.6312(14) .
N2 Zn1 1.9580(14) .
N3 Si1 1.7123(10) .
N3 Zn1 1.880(2) .
S1 N1 1.5661(14) 2
S1 N2 1.6311(14) 2
S1 Zn1 2.7114(8) .
Zn1 N2 1.9580(14) 2
